data_4503033
loop_
_publ_author_name
'Lineberry, Aaron M.'
'Benjamin, Ellis T.'
'Davis, Raymond E.'
'Kassel, W. Scott'
'Wheeler, Kraig A.'

_publ_section_title
;
 Structural Studies of Racemates and Quasiracemates: Chloro, Bromo, and
 Methyl Adducts of 2-Phenoxypropionic Acid
;
_journal_issue 2
_journal_name_full 'Crystal Growth &amp; Design'
_journal_page_first 612
_journal_paper_doi 10.1021/cg700789y
_journal_volume 8
_journal_year 2008
_chemical_formula_sum 'C10 H12 O3'
_chemical_formula_weight 180.20
_chemical_name_systematic
; 
 (rac)-2-(2-methylphenoxy)propanoic acid 
;
_space_group_IT_number 2
_symmetry_cell_setting triclinic
_symmetry_space_group_name_Hall '-P 1'
_symmetry_space_group_name_H-M 'P -1'
_atom_sites_solution_hydrogens geom
_atom_sites_solution_primary direct
_atom_sites_solution_secondary difmap
_audit_creation_method SHELXL-97
_cell_angle_alpha 83.3080(10)
_cell_angle_beta 82.9560(10)
_cell_angle_gamma 89.1500(10)
_cell_formula_units_Z 8
_cell_length_a 11.0496(7)
_cell_length_b 11.0870(7)
_cell_length_c 15.7565(10)
_cell_measurement_reflns_used 9710
_cell_measurement_temperature 173(2)
_cell_measurement_theta_max 56.464
_cell_measurement_theta_min 5.244
_cell_volume 1902.7(2)
_computing_structure_refinement 'SHELXL-97 (Sheldrick, 1997)'
_computing_structure_solution 'SHELXS-97 (Sheldrick, 1990)'
_diffrn_ambient_temperature 193(2)
_diffrn_measured_fraction_theta_full 0.911
_diffrn_measured_fraction_theta_max 0.911
_diffrn_measurement_device_type 'Apex CCD'
_diffrn_measurement_method \w
_diffrn_radiation_monochromator graphite
_diffrn_radiation_source 'fine-focus sealed tube'
_diffrn_radiation_type MoK\a
_diffrn_radiation_wavelength 0.71073
_diffrn_reflns_av_R_equivalents 0.0197
_diffrn_reflns_av_sigmaI/netI 0.0270
_diffrn_reflns_limit_h_max 14
_diffrn_reflns_limit_h_min -14
_diffrn_reflns_limit_k_max 14
_diffrn_reflns_limit_k_min -14
_diffrn_reflns_limit_l_max 20
_diffrn_reflns_limit_l_min -20
_diffrn_reflns_number 14590
_diffrn_reflns_theta_full 28.24
_diffrn_reflns_theta_max 28.24
_diffrn_reflns_theta_min 1.31
_diffrn_standards_decay_% 0
_exptl_absorpt_coefficient_mu 0.092
_exptl_absorpt_correction_T_max 0.989
_exptl_absorpt_correction_T_min 0.962
_exptl_absorpt_correction_type multi-scan
_exptl_crystal_colour colorless
_exptl_crystal_density_diffrn 1.258
_exptl_crystal_density_method 'not measured'
_exptl_crystal_description tablet
_exptl_crystal_F_000 768
_exptl_crystal_size_max 0.42
_exptl_crystal_size_mid 0.39
_exptl_crystal_size_min 0.12
_refine_diff_density_max 0.210
_refine_diff_density_min -0.206
_refine_diff_density_rms 0.042
_refine_ls_extinction_method none
_refine_ls_goodness_of_fit_ref 1.048
_refine_ls_hydrogen_treatment mixed
_refine_ls_matrix_type full
_refine_ls_number_parameters 509
_refine_ls_number_reflns 8563
_refine_ls_number_restraints 0
_refine_ls_restrained_S_all 1.048
_refine_ls_R_factor_all 0.0487
_refine_ls_R_factor_gt 0.0416
_refine_ls_shift/su_max 0.001
_refine_ls_shift/su_mean 0.000
_refine_ls_structure_factor_coef Fsqd
_refine_ls_weighting_details 'calc w=1/[\s^2^(Fo^2^)+(0.0641P)^2^+0.2371P] where P=(Fo^2^+2Fc^2^)/3'
_refine_ls_weighting_scheme calc
_refine_ls_wR_factor_gt 0.1137
_refine_ls_wR_factor_ref 0.1197
_reflns_number_gt 7181
_reflns_number_total 8563
_reflns_threshold_expression >2sigma(I)
_cod_data_source_file 2-halo.cif
_cod_data_source_block 3
_cod_database_code 4503033

loop_
_symmetry_equiv_pos_as_xyz
'x, y, z'
'-x, -y, -z'

loop_
_atom_site_label
_atom_site_type_symbol
_atom_site_fract_x
_atom_site_fract_y
_atom_site_fract_z
_atom_site_U_iso_or_equiv
_atom_site_adp_type
_atom_site_occupancy
_atom_site_symmetry_multiplicity
_atom_site_calc_flag
_atom_site_refinement_flags
_atom_site_disorder_assembly
_atom_site_disorder_group
O1B O 0.88876(10) 0.59736(10) 0.04013(6) 0.0553(2) Uani 1 1 d . A 1
O2B O 0.89420(10) 0.48458(9) -0.06822(6) 0.0503(2) Uani 1 1 d . A 1
O3B O 0.65413(8) 0.65854(8) 0.02458(6) 0.0475(2) Uani 1 1 d . A 1
C1B C 0.84401(11) 0.56084(10) -0.02195(7) 0.0401(2) Uani 1 1 d . A 1
C2B C 0.72567(11) 0.61618(11) -0.04707(8) 0.0433(3) Uani 1 1 d . A 1
H2B H 0.6786 0.5547 -0.0712 0.052 Uiso 1 1 calc R A 1
C3B C 0.75471(13) 0.72480(13) -0.11439(9) 0.0540(3) Uani 1 1 d . A 1
H3B1 H 0.6786 0.7633 -0.1294 0.081 Uiso 1 1 calc R A 1
H3B2 H 0.8008 0.6977 -0.1660 0.081 Uiso 1 1 calc R A 1
H3B3 H 0.8034 0.7835 -0.0912 0.081 Uiso 1 1 calc R A 1
C4B C 0.60267(10) 0.57254(11) 0.08855(8) 0.0409(2) Uani 1 1 d . A 1
C5B C 0.54194(10) 0.62018(12) 0.16047(8) 0.0425(3) Uani 1 1 d . A 1
C6B C 0.48425(12) 0.53821(14) 0.22596(8) 0.0517(3) Uani 1 1 d . A 1
H6B H 0.4404 0.5686 0.2747 0.062 Uiso 1 1 calc R A 1
C7B C 0.48844(13) 0.41417(14) 0.22269(9) 0.0552(3) Uani 1 1 d . A 1
H7B H 0.4482 0.3604 0.2685 0.066 Uiso 1 1 calc R A 1
C8B C 0.55153(13) 0.36964(13) 0.15232(9) 0.0534(3) Uani 1 1 d . A 1
H8B H 0.5565 0.2845 0.1500 0.064 Uiso 1 1 calc R A 1
C9B C 0.60810(12) 0.44840(12) 0.08468(9) 0.0499(3) Uani 1 1 d . A 1
H9B H 0.6505 0.4172 0.0357 0.060 Uiso 1 1 calc R A 1
C10B C 0.54372(14) 0.75413(13) 0.16654(10) 0.0568(3) Uani 1 1 d . A 1
H10A H 0.4930 0.7719 0.2191 0.085 Uiso 1 1 calc R A 1
H10B H 0.5117 0.7977 0.1163 0.085 Uiso 1 1 calc R A 1
H10C H 0.6277 0.7803 0.1682 0.085 Uiso 1 1 calc R A 1
O1C O 0.41017(9) 0.40295(10) 0.45738(6) 0.0526(2) Uani 1 1 d . B 2
O2C O 0.51197(9) 0.37106(10) 0.57129(6) 0.0506(2) Uani 1 1 d . B 2
O3C O 0.34567(7) 0.16617(8) 0.47394(5) 0.0451(2) Uani 1 1 d . B 2
C1C C 0.44153(10) 0.33768(11) 0.52125(7) 0.0385(2) Uani 1 1 d . B 2
C2C C 0.38768(11) 0.21133(11) 0.54542(7) 0.0418(3) Uani 1 1 d . B 2
H2C H 0.4500 0.1549 0.5690 0.050 Uiso 1 1 calc R B 2
C3C C 0.27800(12) 0.21848(14) 0.61296(9) 0.0529(3) Uani 1 1 d . B 2
H3C1 H 0.2187 0.2764 0.5903 0.079 Uiso 1 1 calc R B 2
H3C2 H 0.3044 0.2456 0.6648 0.079 Uiso 1 1 calc R B 2
H3C3 H 0.2402 0.1381 0.6274 0.079 Uiso 1 1 calc R B 2
C4C C 0.43187(11) 0.13285(10) 0.40977(7) 0.0391(2) Uani 1 1 d . B 2
C5C C 0.38359(11) 0.09298(10) 0.34029(7) 0.0415(3) Uani 1 1 d . B 2
C6C C 0.46479(14) 0.05510(12) 0.27422(8) 0.0508(3) Uani 1 1 d . B 2
H6C H 0.4337 0.0258 0.2269 0.061 Uiso 1 1 calc R B 2
C7C C 0.58960(14) 0.05878(13) 0.27529(9) 0.0546(3) Uani 1 1 d . B 2
H7C H 0.6433 0.0323 0.2293 0.066 Uiso 1 1 calc R B 2
C8C C 0.63514(12) 0.10109(13) 0.34344(9) 0.0517(3) Uani 1 1 d . B 2
H8C H 0.7208 0.1054 0.3441 0.062 Uiso 1 1 calc R B 2
C9C C 0.55648(11) 0.13761(12) 0.41151(8) 0.0467(3) Uani 1 1 d . B 2
H9C H 0.5882 0.1657 0.4590 0.056 Uiso 1 1 calc R B 2
C10C C 0.24802(13) 0.09423(14) 0.33747(9) 0.0549(3) Uani 1 1 d . B 2
H10D H 0.2295 0.0563 0.2874 0.082 Uiso 1 1 calc R B 2
H10E H 0.2186 0.1783 0.3330 0.082 Uiso 1 1 calc R B 2
H10F H 0.2075 0.0489 0.3902 0.082 Uiso 1 1 calc R B 2
O1D O 0.09333(9) 0.88573(10) 0.54100(6) 0.0534(2) Uani 1 1 d . C 3
O2D O -0.01024(8) 0.89855(9) 0.42754(6) 0.0486(2) Uani 1 1 d . C 3
O3D O 0.15426(8) 0.65325(8) 0.52181(6) 0.0480(2) Uani 1 1 d . C 3
C1D C 0.06051(10) 0.84490(11) 0.47621(7) 0.0390(2) Uani 1 1 d . C 3
C2D C 0.11551(11) 0.72661(11) 0.45036(8) 0.0435(3) Uani 1 1 d . C 3
H2D H 0.0544 0.6814 0.4244 0.052 Uiso 1 1 calc R C 3
C3D C 0.22728(13) 0.75506(14) 0.38504(9) 0.0561(3) Uani 1 1 d . C 3
H3D1 H 0.2858 0.8014 0.4102 0.084 Uiso 1 1 calc R C 3
H3D2 H 0.2030 0.8031 0.3336 0.084 Uiso 1 1 calc R C 3
H3D3 H 0.2651 0.6791 0.3691 0.084 Uiso 1 1 calc R C 3
C4D C 0.06507(11) 0.60427(10) 0.58465(7) 0.0410(3) Uani 1 1 d . C 3
C5D C 0.10873(12) 0.54372(11) 0.65771(8) 0.0443(3) Uani 1 1 d . C 3
C6D C 0.02358(14) 0.49040(12) 0.72243(8) 0.0537(3) Uani 1 1 d . C 3
H6D H 0.0514 0.4471 0.7720 0.064 Uiso 1 1 calc R C 3
C7D C -0.10060(14) 0.49779(13) 0.71753(9) 0.0555(3) Uani 1 1 d . C 3
H7D H -0.1569 0.4608 0.7632 0.067 Uiso 1 1 calc R C 3
C8D C -0.14134(13) 0.55935(13) 0.64566(9) 0.0526(3) Uani 1 1 d . C 3
H8D H -0.2263 0.5656 0.6417 0.063 Uiso 1 1 calc R C 3
C9D C -0.05878(12) 0.61231(12) 0.57897(8) 0.0494(3) Uani 1 1 d . C 3
H9D H -0.0873 0.6543 0.5292 0.059 Uiso 1 1 calc R C 3
C10D C 0.24264(14) 0.54195(15) 0.66559(10) 0.0612(4) Uani 1 1 d . C 3
H10G H 0.2577 0.4899 0.7179 0.092 Uiso 1 1 calc R C 3
H10H H 0.2705 0.6246 0.6688 0.092 Uiso 1 1 calc R C 3
H10I H 0.2872 0.5101 0.6153 0.092 Uiso 1 1 calc R C 3
O1A O 0.40249(9) 0.90770(9) -0.04252(6) 0.0522(2) Uani 1 1 d . D 4
O2A O 0.37322(9) 1.00901(8) 0.07240(6) 0.0472(2) Uani 1 1 d . D 4
O3A O 0.16586(8) 0.84405(8) -0.02355(5) 0.0448(2) Uani 1 1 d . D 4
C1A C 0.33834(10) 0.93960(10) 0.02320(7) 0.0372(2) Uani 1 1 d . D 4
C2A C 0.21233(11) 0.88394(11) 0.04805(7) 0.0408(2) Uani 1 1 d . D 4
H2A H 0.1553 0.9445 0.0737 0.049 Uiso 1 1 calc R D 4
C3A C 0.22195(13) 0.77312(13) 0.11334(9) 0.0526(3) Uani 1 1 d . D 4
H3A1 H 0.1417 0.7346 0.1284 0.079 Uiso 1 1 calc R D 4
H3A2 H 0.2504 0.7980 0.1652 0.079 Uiso 1 1 calc R D 4
H3A3 H 0.2800 0.7152 0.0885 0.079 Uiso 1 1 calc R D 4
C4A C 0.13225(10) 0.93151(11) -0.08592(7) 0.0396(2) Uani 1 1 d . D 4
C5A C 0.09293(10) 0.88600(12) -0.15684(8) 0.0445(3) Uani 1 1 d . D 4
C6A C 0.05489(11) 0.96920(15) -0.22086(8) 0.0535(3) Uani 1 1 d . D 4
H6A H 0.0261 0.9402 -0.2691 0.064 Uiso 1 1 calc R D 4
C7A C 0.05747(12) 1.09315(15) -0.21683(8) 0.0556(3) Uani 1 1 d . D 4
H7A H 0.0306 1.1481 -0.2616 0.067 Uiso 1 1 calc R D 4
C8A C 0.09935(12) 1.13561(13) -0.14742(9) 0.0523(3) Uani 1 1 d . D 4
H8A H 0.1031 1.2206 -0.1446 0.063 Uiso 1 1 calc R D 4
C9A C 0.13622(11) 1.05520(12) -0.08138(8) 0.0457(3) Uani 1 1 d . D 4
H9A H 0.1642 1.0850 -0.0331 0.055 Uiso 1 1 calc R D 4
C10A C 0.09655(14) 0.75202(14) -0.16345(10) 0.0609(4) Uani 1 1 d . D 4
H10J H 0.0582 0.7353 -0.2137 0.091 Uiso 1 1 calc R D 4
H10K H 0.0523 0.7088 -0.1113 0.091 Uiso 1 1 calc R D 4
H10L H 0.1815 0.7244 -0.1697 0.091 Uiso 1 1 calc R D 4
H1DD H 0.070(3) 0.954(3) 0.5512(18) 0.043(7) Uiso 0.50 1 d P . .
H2DD H -0.035(3) 0.970(4) 0.437(2) 0.058(9) Uiso 0.50 1 d P . .
H1AA H 0.475(3) 0.934(3) -0.052(2) 0.051(8) Uiso 0.50 1 d P . .
H2CC H 0.529(3) 0.443(3) 0.564(2) 0.048(8) Uiso 0.50 1 d P . .
H1CC H 0.429(3) 0.480(4) 0.448(2) 0.063(9) Uiso 0.50 1 d P . .
H2BB H 0.963(4) 0.469(4) -0.062(3) 0.079(12) Uiso 0.50 1 d P . .
H2AA H 0.448(4) 1.031(3) 0.067(2) 0.068(10) Uiso 0.50 1 d P . .
H1BB H 0.961(4) 0.574(4) 0.050(2) 0.076(11) Uiso 0.50 1 d P . .

loop_
_atom_site_aniso_label
_atom_site_aniso_U_11
_atom_site_aniso_U_22
_atom_site_aniso_U_33
_atom_site_aniso_U_23
_atom_site_aniso_U_13
_atom_site_aniso_U_12
O1B 0.0547(6) 0.0659(6) 0.0495(5) -0.0214(5) -0.0101(4) 0.0089(5)
O2B 0.0550(5) 0.0494(5) 0.0481(5) -0.0143(4) -0.0054(4) 0.0093(4)
O3B 0.0524(5) 0.0387(4) 0.0478(5) -0.0020(4) 0.0049(4) 0.0062(4)
C1B 0.0474(6) 0.0349(5) 0.0360(6) -0.0019(4) 0.0007(5) -0.0003(5)
C2B 0.0468(6) 0.0415(6) 0.0400(6) -0.0030(5) -0.0009(5) 0.0028(5)
C3B 0.0620(8) 0.0485(7) 0.0475(7) 0.0055(6) -0.0019(6) 0.0054(6)
C4B 0.0378(5) 0.0423(6) 0.0415(6) -0.0009(5) -0.0048(4) 0.0040(5)
C5B 0.0360(5) 0.0517(7) 0.0418(6) -0.0080(5) -0.0107(4) 0.0081(5)
C6B 0.0465(6) 0.0701(9) 0.0382(6) -0.0067(6) -0.0045(5) 0.0039(6)
C7B 0.0527(7) 0.0641(9) 0.0456(7) 0.0077(6) -0.0059(6) -0.0064(6)
C8B 0.0571(7) 0.0445(7) 0.0570(8) 0.0024(6) -0.0083(6) -0.0024(6)
C9B 0.0541(7) 0.0440(7) 0.0494(7) -0.0051(5) 0.0018(5) 0.0046(5)
C10B 0.0573(8) 0.0553(8) 0.0600(8) -0.0173(6) -0.0071(6) 0.0113(6)
O1C 0.0650(6) 0.0489(5) 0.0462(5) -0.0009(4) -0.0202(4) -0.0057(4)
O2C 0.0554(5) 0.0504(6) 0.0501(5) -0.0079(4) -0.0198(4) -0.0043(4)
O3C 0.0418(4) 0.0518(5) 0.0431(4) -0.0129(4) -0.0032(3) -0.0065(4)
C1C 0.0371(5) 0.0451(6) 0.0338(5) -0.0086(5) -0.0031(4) 0.0011(5)
C2C 0.0434(6) 0.0452(6) 0.0371(6) -0.0071(5) -0.0041(5) -0.0015(5)
C3C 0.0514(7) 0.0609(8) 0.0441(7) -0.0066(6) 0.0045(5) -0.0054(6)
C4C 0.0465(6) 0.0322(5) 0.0374(6) -0.0023(4) -0.0019(5) -0.0038(4)
C5C 0.0539(7) 0.0314(5) 0.0388(6) 0.0015(4) -0.0080(5) -0.0063(5)
C6C 0.0722(9) 0.0444(7) 0.0363(6) -0.0051(5) -0.0073(6) -0.0050(6)
C7C 0.0660(8) 0.0517(7) 0.0428(7) -0.0061(6) 0.0067(6) 0.0023(6)
C8C 0.0481(7) 0.0521(7) 0.0525(7) -0.0047(6) 0.0015(5) 0.0005(6)
C9C 0.0469(6) 0.0502(7) 0.0441(6) -0.0103(5) -0.0045(5) -0.0032(5)
C10C 0.0576(8) 0.0552(8) 0.0547(8) -0.0061(6) -0.0168(6) -0.0097(6)
O1D 0.0685(6) 0.0504(6) 0.0449(5) -0.0068(4) -0.0210(4) 0.0087(5)
O2D 0.0522(5) 0.0500(5) 0.0452(5) -0.0024(4) -0.0161(4) 0.0080(4)
O3D 0.0458(4) 0.0493(5) 0.0464(5) 0.0040(4) -0.0056(4) 0.0088(4)
C1D 0.0384(5) 0.0446(6) 0.0325(5) 0.0018(4) -0.0044(4) -0.0015(5)
C2D 0.0473(6) 0.0451(6) 0.0372(6) -0.0008(5) -0.0058(5) 0.0037(5)
C3D 0.0545(7) 0.0613(8) 0.0486(7) -0.0039(6) 0.0053(6) 0.0075(6)
C4D 0.0496(6) 0.0339(5) 0.0396(6) -0.0039(4) -0.0071(5) 0.0060(5)
C5D 0.0600(7) 0.0338(6) 0.0418(6) -0.0083(5) -0.0142(5) 0.0097(5)
C6D 0.0789(9) 0.0432(7) 0.0397(6) -0.0001(5) -0.0145(6) 0.0052(6)
C7D 0.0717(9) 0.0487(7) 0.0436(7) -0.0015(6) -0.0002(6) -0.0060(6)
C8D 0.0521(7) 0.0515(7) 0.0530(7) -0.0028(6) -0.0042(6) -0.0017(6)
C9D 0.0512(7) 0.0504(7) 0.0451(7) 0.0039(5) -0.0099(5) 0.0046(5)
C10D 0.0630(8) 0.0607(9) 0.0633(9) -0.0057(7) -0.0244(7) 0.0147(7)
O1A 0.0476(5) 0.0673(6) 0.0438(5) -0.0191(4) -0.0013(4) -0.0067(4)
O2A 0.0488(5) 0.0506(5) 0.0451(5) -0.0140(4) -0.0092(4) -0.0050(4)
O3A 0.0502(5) 0.0430(4) 0.0430(4) -0.0032(4) -0.0131(4) -0.0083(4)
C1A 0.0436(6) 0.0361(5) 0.0327(5) -0.0022(4) -0.0092(4) 0.0007(4)
C2A 0.0436(6) 0.0434(6) 0.0356(5) -0.0029(5) -0.0067(4) -0.0036(5)
C3A 0.0596(8) 0.0505(7) 0.0458(7) 0.0058(6) -0.0081(6) -0.0082(6)
C4A 0.0333(5) 0.0493(6) 0.0358(6) -0.0033(5) -0.0033(4) -0.0055(5)
C5A 0.0326(5) 0.0627(8) 0.0389(6) -0.0123(5) -0.0008(4) -0.0067(5)
C6A 0.0401(6) 0.0876(11) 0.0341(6) -0.0116(6) -0.0046(5) -0.0038(6)
C7A 0.0466(7) 0.0774(10) 0.0391(6) 0.0065(6) -0.0039(5) 0.0047(6)
C8A 0.0517(7) 0.0536(7) 0.0489(7) 0.0027(6) -0.0037(6) 0.0010(6)
C9A 0.0474(6) 0.0497(7) 0.0412(6) -0.0046(5) -0.0099(5) -0.0043(5)
C10A 0.0601(8) 0.0671(9) 0.0605(8) -0.0237(7) -0.0104(7) -0.0100(7)

loop_
_atom_type_symbol
_atom_type_description
_atom_type_scat_dispersion_real
_atom_type_scat_dispersion_imag
_atom_type_scat_source
C C 0.0033 0.0016 'International Tables Vol C Tables 4.2.6.8 and 6.1.1.4'
H H 0.0000 0.0000 'International Tables Vol C Tables 4.2.6.8 and 6.1.1.4'
O O 0.0106 0.0060 'International Tables Vol C Tables 4.2.6.8 and 6.1.1.4'

loop_
_geom_angle_atom_site_label_1
_geom_angle_atom_site_label_2
_geom_angle_atom_site_label_3
_geom_angle
C1B O1B H1BB 119(3)
C1B O2B H2BB 115(3)
C4B O3B C2B 117.39(9)
O1B C1B O2B 124.32(12)
O1B C1B C2B 118.85(11)
O2B C1B C2B 116.74(11)
O3B C2B C1B 111.16(10)
O3B C2B C3B 107.54(10)
C1B C2B C3B 108.82(10)
O3B C2B H2B 109.8
C1B C2B H2B 109.8
C3B C2B H2B 109.8
O3B C4B C9B 124.61(11)
O3B C4B C5B 114.50(10)
C9B C4B C5B 120.89(11)
C6B C5B C4B 117.27(12)
C6B C5B C10B 122.29(12)
C4B C5B C10B 120.41(12)
C7B C6B C5B 122.38(12)
C7B C6B H6B 118.8
C5B C6B H6B 118.8
C8B C7B C6B 119.11(12)
C8B C7B H7B 120.4
C6B C7B H7B 120.4
C7B C8B C9B 120.36(13)
C7B C8B H8B 119.8
C9B C8B H8B 119.8
C4B C9B C8B 119.94(12)
C4B C9B H9B 120.0
C8B C9B H9B 120.0
C1C O1C H1CC 121(2)
C1C O2C H2CC 115(2)
C4C O3C C2C 117.79(9)
O1C C1C O2C 124.56(11)
O1C C1C C2C 119.53(10)
O2C C1C C2C 115.81(11)
O3C C2C C1C 111.43(9)
O3C C2C C3C 107.13(10)
C1C C2C C3C 108.59(10)
O3C C2C H2C 109.9
C1C C2C H2C 109.9
C3C C2C H2C 109.9
C2C C3C H3C1 109.5
C2C C3C H3C2 109.5
H3C1 C3C H3C2 109.5
C2C C3C H3C3 109.5
H3C1 C3C H3C3 109.5
H3C2 C3C H3C3 109.5
O3C C4C C9C 124.55(11)
O3C C4C C5C 114.45(10)
C9C C4C C5C 121.00(11)
C6C C5C C4C 117.70(11)
C6C C5C C10C 122.04(12)
C4C C5C C10C 120.25(11)
C7C C6C C5C 121.92(12)
C7C C6C H6C 119.0
C5C C6C H6C 119.0
C8C C7C C6C 119.34(12)
C8C C7C H7C 120.3
C6C C7C H7C 120.3
C7C C8C C9C 120.30(13)
C7C C8C H8C 119.9
C9C C8C H8C 119.9
C4C C9C C8C 119.71(12)
C4C C9C H9C 120.1
C8C C9C H9C 120.1
C5C C10C H10D 109.5
C5C C10C H10E 109.5
H10D C10C H10E 109.5
C5C C10C H10F 109.5
H10D C10C H10F 109.5
H10E C10C H10F 109.5
C1D O1D H1DD 118(2)
C1D O2D H2DD 118(2)
C4D O3D C2D 117.25(9)
O2D C1D O1D 124.74(12)
O2D C1D C2D 116.55(11)
O1D C1D C2D 118.58(11)
O3D C2D C1D 111.36(9)
O3D C2D C3D 107.41(10)
C1D C2D C3D 108.72(11)
O3D C2D H2D 109.8
C1D C2D H2D 109.8
C3D C2D H2D 109.8
O3D C4D C9D 124.60(11)
O3D C4D C5D 114.67(11)
C9D C4D C5D 120.73(12)
C6D C5D C4D 117.40(12)
C6D C5D C10D 122.23(12)
C4D C5D C10D 120.33(12)
C5D C6D C7D 122.42(12)
C5D C6D H6D 118.8
C7D C6D H6D 118.8
C8D C7D C6D 119.08(13)
C8D C7D H7D 120.5
C6D C7D H7D 120.5
C7D C8D C9D 120.16(13)
C7D C8D H8D 119.9
C9D C8D H8D 119.9
C4D C9D C8D 120.19(12)
C4D C9D H9D 119.9
C8D C9D H9D 119.9
C1A O1A H1AA 117(2)
C1A O2A H2AA 120(2)
C4A O3A C2A 117.58(9)
O2A C1A O1A 124.81(11)
O2A C1A C2A 116.99(10)
O1A C1A C2A 118.09(10)
O3A C2A C3A 107.18(10)
O3A C2A C1A 111.55(9)
C3A C2A C1A 108.62(10)
O3A C2A H2A 109.8
C3A C2A H2A 109.8
C1A C2A H2A 109.8
O3A C4A C9A 124.45(10)
O3A C4A C5A 114.61(11)
C9A C4A C5A 120.94(11)
C6A C5A C4A 117.46(12)
C6A C5A C10A 122.20(12)
C4A C5A C10A 120.31(12)
C7A C6A C5A 122.19(12)
C7A C6A H6A 118.9
C5A C6A H6A 118.9
C8A C7A C6A 119.16(13)
C8A C7A H7A 120.4
C6A C7A H7A 120.4
C7A C8A C9A 120.35(13)
C7A C8A H8A 119.8
C9A C8A H8A 119.8
C4A C9A C8A 119.87(12)
C4A C9A H9A 120.1
C8A C9A H9A 120.1

loop_
_geom_bond_atom_site_label_1
_geom_bond_atom_site_label_2
_geom_bond_distance
O1B C1B 1.2578(15)
O1B H1BB 0.86(5)
O2B C1B 1.2588(14)
O2B H2BB 0.79(5)
O3B C4B 1.3784(14)
O3B C2B 1.4191(14)
C1B C2B 1.5132(17)
C2B C3B 1.5195(17)
C2B H2B 1.0000
C3B H3B1 0.9800
C3B H3B2 0.9800
C3B H3B3 0.9800
C4B C9B 1.3848(18)
C4B C5B 1.3986(16)
C5B C6B 1.3908(19)
C5B C10B 1.4999(19)
C6B C7B 1.382(2)
C6B H6B 0.9500
C7B C8B 1.374(2)
C7B H7B 0.9500
C8B C9B 1.3875(18)
C8B H8B 0.9500
C9B H9B 0.9500
C10B H10A 0.9800
C10B H10B 0.9800
C10B H10C 0.9800
O1C C1C 1.2509(14)
O1C H1CC 0.87(4)
O2C C1C 1.2616(14)
O2C H2CC 0.81(4)
O3C C4C 1.3806(14)
O3C C2C 1.4147(14)
C1C C2C 1.5186(17)
C2C C3C 1.5191(16)
C2C H2C 1.0000
C3C H3C1 0.9800
C3C H3C2 0.9800
C3C H3C3 0.9800
C4C C9C 1.3825(17)
C4C C5C 1.3934(16)
C5C C6C 1.3881(18)
C5C C10C 1.5039(18)
C6C C7C 1.382(2)
C6C H6C 0.9500
C7C C8C 1.372(2)
C7C H7C 0.9500
C8C C9C 1.3899(18)
C8C H8C 0.9500
C9C H9C 0.9500
C10C H10D 0.9800
C10C H10E 0.9800
C10C H10F 0.9800
O1D C1D 1.2577(15)
O1D H1DD 0.82(4)
O2D C1D 1.2570(14)
O2D H2DD 0.85(4)
O3D C4D 1.3776(15)
O3D C2D 1.4166(14)
C1D C2D 1.5150(17)
C2D C3D 1.5193(17)
C2D H2D 1.0000
C3D H3D1 0.9800
C3D H3D2 0.9800
C3D H3D3 0.9800
C4D C9D 1.3833(18)
C4D C5D 1.3983(16)
C5D C6D 1.3839(19)
C5D C10D 1.4996(19)
C6D C7D 1.384(2)
C6D H6D 0.9500
C7D C8D 1.374(2)
C7D H7D 0.9500
C8D C9D 1.3849(19)
C8D H8D 0.9500
C9D H9D 0.9500
C10D H10G 0.9800
C10D H10H 0.9800
C10D H10I 0.9800
O1A C1A 1.2640(14)
O1A H1AA 0.85(4)
O2A C1A 1.2501(14)
O2A H2AA 0.86(4)
O3A C4A 1.3787(14)
O3A C2A 1.4133(14)
C1A C2A 1.5193(16)
C2A C3A 1.5191(17)
C2A H2A 1.0000
C3A H3A1 0.9800
C3A H3A2 0.9800
C3A H3A3 0.9800
C4A C9A 1.3831(18)
C4A C5A 1.3960(16)
C5A C6A 1.3859(19)
C5A C10A 1.501(2)
C6A C7A 1.384(2)
C6A H6A 0.9500
C7A C8A 1.372(2)
C7A H7A 0.9500
C8A C9A 1.3857(18)
C8A H8A 0.9500
C9A H9A 0.9500
C10A H10J 0.9800
C10A H10K 0.9800
C10A H10L 0.9800

loop_
_geom_torsion_atom_site_label_1
_geom_torsion_atom_site_label_2
_geom_torsion_atom_site_label_3
_geom_torsion_atom_site_label_4
_geom_torsion
C4B O3B C2B C1B -69.97(13)
C4B O3B C2B C3B 171.01(10)
O1B C1B C2B O3B -27.47(15)
O2B C1B C2B O3B 155.93(10)
O1B C1B C2B C3B 90.78(13)
O2B C1B C2B C3B -85.82(13)
C2B O3B C4B C9B -5.21(17)
C2B O3B C4B C5B 174.93(10)
O3B C4B C5B C6B 177.73(10)
C9B C4B C5B C6B -2.14(18)
O3B C4B C5B C10B -4.22(16)
C9B C4B C5B C10B 175.91(12)
C4B C5B C6B C7B 1.83(19)
C10B C5B C6B C7B -176.18(13)
C5B C6B C7B C8B -0.1(2)
C6B C7B C8B C9B -1.3(2)
O3B C4B C9B C8B -179.07(12)
C5B C4B C9B C8B 0.8(2)
C7B C8B C9B C4B 1.0(2)
C4C O3C C2C C1C 71.74(13)
C4C O3C C2C C3C -169.62(10)
O1C C1C C2C O3C 23.24(15)
O2C C1C C2C O3C -160.08(10)
O1C C1C C2C C3C -94.52(13)
O2C C1C C2C C3C 82.16(13)
C2C O3C C4C C9C 1.74(17)
C2C O3C C4C C5C -178.04(10)
O3C C4C C5C C6C -178.45(10)
C9C C4C C5C C6C 1.77(17)
O3C C4C C5C C10C 2.81(15)
C9C C4C C5C C10C -176.97(12)
C4C C5C C6C C7C -1.45(18)
C10C C5C C6C C7C 177.27(12)
C5C C6C C7C C8C 0.0(2)
C6C C7C C8C C9C 1.3(2)
O3C C4C C9C C8C 179.63(11)
C5C C4C C9C C8C -0.61(18)
C7C C8C C9C C4C -0.9(2)
C4D O3D C2D C1D 68.75(13)
C4D O3D C2D C3D -172.32(11)
O2D C1D C2D O3D -158.09(10)
O1D C1D C2D O3D 25.82(15)
O2D C1D C2D C3D 83.76(13)
O1D C1D C2D C3D -92.33(13)
C2D O3D C4D C9D 6.34(17)
C2D O3D C4D C5D -173.46(10)
O3D C4D C5D C6D -178.73(11)
C9D C4D C5D C6D 1.47(18)
O3D C4D C5D C10D 3.53(16)
C9D C4D C5D C10D -176.28(12)
C4D C5D C6D C7D -1.49(19)
C10D C5D C6D C7D 176.21(13)
C5D C6D C7D C8D 0.5(2)
C6D C7D C8D C9D 0.5(2)
O3D C4D C9D C8D 179.69(12)
C5D C4D C9D C8D -0.5(2)
C7D C8D C9D C4D -0.5(2)
C4A O3A C2A C3A 170.64(10)
C4A O3A C2A C1A -70.58(13)
O2A C1A C2A O3A 159.32(10)
O1A C1A C2A O3A -24.41(15)
O2A C1A C2A C3A -82.75(13)
O1A C1A C2A C3A 93.51(13)
C2A O3A C4A C9A -2.80(16)
C2A O3A C4A C5A 176.93(9)
O3A C4A C5A C6A 178.40(10)
C9A C4A C5A C6A -1.86(16)
O3A C4A C5A C10A -3.59(15)
C9A C4A C5A C10A 176.15(12)
C4A C5A C6A C7A 1.35(17)
C10A C5A C6A C7A -176.62(12)
C5A C6A C7A C8A 0.21(19)
C6A C7A C8A C9A -1.31(19)
O3A C4A C9A C8A -179.46(11)
C5A C4A C9A C8A 0.82(18)
C7A C8A C9A C4A 0.81(19)
